data_7116058
loop_
_publ_author_name
'P. Steiniger'
'G. Bendt'
'D. Blaser'
'C. Wolper'
'S. Schulz'

_publ_section_title
;
 Germane vs. digermane formation
;
_journal_name_full Chem.Commun.
_journal_page_first 15461
_journal_paper_doi 10.1039/C4cc07921C
_journal_volume 50
_journal_year 2014
_chemical_formula_moiety 'C20 H48 Ge2 N4 Si2 Te2'
_chemical_formula_sum 'C20 H48 Ge2 N4 Si2 Te2'
_chemical_formula_weight 801.18
_chemical_name_systematic
;
 ?
;
_space_group_crystal_system triclinic
_space_group_IT_number 2
_space_group_name_Hall '-P 1'
_space_group_name_H-M_alt 'P -1'
_symmetry_space_group_name_Hall '-P 1'
_symmetry_space_group_name_H-M 'P -1'
_atom_sites_solution_hydrogens geom
_atom_sites_solution_primary direct
_atom_sites_solution_secondary difmap
_audit_creation_method SHELXL-2013
_cell_angle_alpha 110.256(2)
_cell_angle_beta 93.937(2)
_cell_angle_gamma 107.259(2)
_cell_formula_units_Z 1
_cell_length_a 6.5756(4)
_cell_length_b 10.2876(7)
_cell_length_c 13.1762(9)
_cell_measurement_reflns_used 20255
_cell_measurement_temperature 100(1)
_cell_measurement_theta_max 32.81
_cell_measurement_theta_min 2.23
_cell_volume 783.81(9)
_computing_cell_refinement 'BRUKER D8 KAPPA APEX 2 Vers. 3.0-2009'
_computing_data_collection 'BRUKER D8 KAPPA APEX 2 Vers. 3.0-2009'
_computing_data_reduction 'BRUKER D8 KAPPA APEX 2 Vers. 3.0-2009'
_computing_molecular_graphics 'BRUKER AXS Inc. 2008 Vers. 2008/4'
_computing_publication_material 'BRUKER AXS Inc. 2013 Vers. 2013/4'
_computing_structure_refinement 'BRUKER AXS Inc. 2013 Vers. 2013/4'
_computing_structure_solution 'BRUKER D8 KAPPA APEX 2 Vers. 3.0-2009'
_diffrn_ambient_temperature 100(1)
_diffrn_detector_area_resol_mean 512
_diffrn_measured_fraction_theta_full 0.994
_diffrn_measured_fraction_theta_max 0.972
_diffrn_measurement_device_type
; 
 Bruker D8 KAPPA series II with APEX II area detector system
;
_diffrn_measurement_method
;
 Data collection strategy APEX 2/COSMO
;
_diffrn_radiation_monochromator 'Triumph Goebel mirror'
_diffrn_radiation_type MoK\a
_diffrn_radiation_wavelength 0.71073
_diffrn_reflns_av_R_equivalents 0.0285
_diffrn_reflns_av_unetI/netI 0.0207
_diffrn_reflns_Laue_measured_fraction_full 0.994
_diffrn_reflns_Laue_measured_fraction_max 0.972
_diffrn_reflns_limit_h_max 9
_diffrn_reflns_limit_h_min -9
_diffrn_reflns_limit_k_max 15
_diffrn_reflns_limit_k_min -15
_diffrn_reflns_limit_l_max 20
_diffrn_reflns_limit_l_min -20
_diffrn_reflns_number 27425
_diffrn_reflns_point_group_measured_fraction_full 0.994
_diffrn_reflns_point_group_measured_fraction_max 0.972
_diffrn_reflns_theta_full 25.242
_diffrn_reflns_theta_max 32.812
_diffrn_reflns_theta_min 2.227
_diffrn_source 'sealed X-RAY tube'
_exptl_absorpt_coefficient_mu 3.832
_exptl_absorpt_correction_T_max 1
_exptl_absorpt_correction_T_min 0.64
_exptl_absorpt_correction_type numerical
_exptl_absorpt_process_details
; 
 BRUKER AXS SMART APEX 2 Vers. 3.0-2009
 R.H. Blessing, Acta Cryst. (1995) A51 33-38 
;
_exptl_crystal_colour red
_exptl_crystal_density_diffrn 1.697
_exptl_crystal_description needle
_exptl_crystal_F_000 392
_exptl_crystal_size_max 0.382
_exptl_crystal_size_mid 0.115
_exptl_crystal_size_min 0.065
_refine_diff_density_max 0.799
_refine_diff_density_min -0.513
_refine_diff_density_rms 0.078
_refine_ls_extinction_method none
_refine_ls_goodness_of_fit_ref 1.028
_refine_ls_hydrogen_treatment constr
_refine_ls_matrix_type full
_refine_ls_number_parameters 144
_refine_ls_number_reflns 5640
_refine_ls_number_restraints 0
_refine_ls_restrained_S_all 1.028
_refine_ls_R_factor_all 0.0174
_refine_ls_R_factor_gt 0.0149
_refine_ls_shift/su_max 0.002
_refine_ls_shift/su_mean 0.000
_refine_ls_structure_factor_coef Fsqd
_refine_ls_weighting_details 'w=1/[\s^2^(Fo^2^)+(0.0171P)^2^+0.2084P] where P=(Fo^2^+2Fc^2^)/3'
_refine_ls_weighting_scheme calc
_refine_ls_wR_factor_gt 0.0364
_refine_ls_wR_factor_ref 0.0376
_reflns_Friedel_coverage 0.000
_reflns_number_gt 5242
_reflns_number_total 5640
_reflns_threshold_expression 'I > 2\s(I)'
_cod_data_source_file c4cc07921c2.cif
_cod_data_source_block pst_013m
_cod_database_code 7116058
_shelx_space_group_comment
;
The symmetry employed for this shelxl refinement is uniquely defined
by the following loop, which should always be used as a source of
symmetry information in preference to the above space-group names.
They are only intended as comments.
;
_shelx_estimated_absorpt_t_min 0.322
_shelx_estimated_absorpt_t_max 0.789
_shelxl_version_number 2013-4

loop_
_space_group_symop_operation_xyz
'x, y, z'
'-x, -y, -z'

loop_
_atom_site_label
_atom_site_type_symbol
_atom_site_fract_x
_atom_site_fract_y
_atom_site_fract_z
_atom_site_U_iso_or_equiv
_atom_site_adp_type
_atom_site_occupancy
_atom_site_site_symmetry_order
_atom_site_calc_flag
_atom_site_refinement_flags_posn
_atom_site_refinement_flags_adp
Te1 Te 0.72850(2) 0.44514(2) 0.42792(2) 0.01151(2) Uani 1 1 d . .
Ge1 Ge 0.35635(2) 0.46815(2) 0.37568(2) 0.00898(3) Uani 1 1 d . .
Si1 Si 0.15848(5) 0.41695(3) 0.17869(2) 0.01141(5) Uani 1 1 d . .
N1 N 0.15555(15) 0.31362(10) 0.25923(7) 0.01171(16) Uani 1 1 d . .
N2 N 0.33789(15) 0.57032(10) 0.28659(8) 0.01258(16) Uani 1 1 d . .
C1 C 0.07625(18) 0.15386(12) 0.23261(9) 0.01364(19) Uani 1 1 d . .
C2 C 0.2461(2) 0.08509(14) 0.18894(11) 0.0217(2) Uani 1 1 d . .
H2A H 0.2838 0.1064 0.1243 0.033 Uiso 1 1 calc R U
H2B H 0.1866 -0.0219 0.1681 0.033 Uiso 1 1 calc R U
H2C H 0.3764 0.1268 0.2465 0.033 Uiso 1 1 calc R U
C3 C 0.0221(2) 0.12472(13) 0.33544(10) 0.0191(2) Uani 1 1 d . .
H3A H 0.1518 0.1740 0.3939 0.029 Uiso 1 1 calc R U
H3B H -0.0271 0.0183 0.3179 0.029 Uiso 1 1 calc R U
H3C H -0.0931 0.1632 0.3605 0.029 Uiso 1 1 calc R U
C4 C -0.1308(2) 0.08427(14) 0.14440(10) 0.0199(2) Uani 1 1 d . .
H4A H -0.2395 0.1278 0.1726 0.030 Uiso 1 1 calc R U
H4B H -0.1876 -0.0223 0.1260 0.030 Uiso 1 1 calc R U
H4C H -0.0977 0.1028 0.0782 0.030 Uiso 1 1 calc R U
C5 C 0.40309(19) 0.72947(12) 0.31138(9) 0.01487(19) Uani 1 1 d . .
C6 C 0.4546(2) 0.75537(15) 0.20681(11) 0.0241(3) Uani 1 1 d . .
H6A H 0.5714 0.7182 0.1827 0.036 Uiso 1 1 calc R U
H6B H 0.5007 0.8612 0.2224 0.036 Uiso 1 1 calc R U
H6C H 0.3247 0.7033 0.1485 0.036 Uiso 1 1 calc R U
C7 C 0.2213(2) 0.78771(15) 0.34970(12) 0.0234(2) Uani 1 1 d . .
H7A H 0.0924 0.7380 0.2907 0.035 Uiso 1 1 calc R U
H7B H 0.2692 0.8942 0.3676 0.035 Uiso 1 1 calc R U
H7C H 0.1859 0.7682 0.4153 0.035 Uiso 1 1 calc R U
C8 C 0.6058(2) 0.81134(14) 0.40190(11) 0.0220(2) Uani 1 1 d . .
H8A H 0.5729 0.7968 0.4694 0.033 Uiso 1 1 calc R U
H8B H 0.6530 0.9168 0.4161 0.033 Uiso 1 1 calc R U
H8C H 0.7218 0.7730 0.3783 0.033 Uiso 1 1 calc R U
C9 C 0.2714(2) 0.35663(14) 0.05100(10) 0.0182(2) Uani 1 1 d . .
H9A H 0.3018 0.4335 0.0207 0.027 Uiso 1 1 calc R U
H9B H 0.1656 0.2652 -0.0035 0.027 Uiso 1 1 calc R U
H9C H 0.4059 0.3396 0.0688 0.027 Uiso 1 1 calc R U
C10 C -0.10665(19) 0.43224(15) 0.13597(10) 0.0194(2) Uani 1 1 d . .
H10A H -0.1749 0.4595 0.2003 0.029 Uiso 1 1 calc R U
H10B H -0.2017 0.3373 0.0804 0.029 Uiso 1 1 calc R U
H10C H -0.0828 0.5080 0.1047 0.029 Uiso 1 1 calc R U

loop_
_atom_site_aniso_label
_atom_site_aniso_U_11
_atom_site_aniso_U_22
_atom_site_aniso_U_33
_atom_site_aniso_U_23
_atom_site_aniso_U_13
_atom_site_aniso_U_12
Te1 0.00989(3) 0.01656(4) 0.00878(3) 0.00416(3) 0.00193(2) 0.00630(3)
Ge1 0.00926(5) 0.00990(5) 0.00772(5) 0.00351(4) 0.00050(4) 0.00329(4)
Si1 0.01179(12) 0.01409(13) 0.00872(12) 0.00455(11) 0.00060(10) 0.00506(11)
N1 0.0124(4) 0.0116(4) 0.0092(4) 0.0035(3) -0.0008(3) 0.0027(3)
N2 0.0157(4) 0.0125(4) 0.0103(4) 0.0058(3) 0.0001(3) 0.0047(3)
C1 0.0140(4) 0.0112(4) 0.0126(5) 0.0028(4) -0.0004(4) 0.0027(4)
C2 0.0218(6) 0.0171(5) 0.0243(6) 0.0030(5) 0.0042(5) 0.0101(5)
C3 0.0251(6) 0.0145(5) 0.0171(5) 0.0073(4) 0.0033(4) 0.0046(4)
C4 0.0173(5) 0.0165(5) 0.0182(5) 0.0034(4) -0.0038(4) 0.0008(4)
C5 0.0191(5) 0.0129(5) 0.0144(5) 0.0072(4) 0.0032(4) 0.0057(4)
C6 0.0363(7) 0.0203(6) 0.0192(6) 0.0130(5) 0.0072(5) 0.0075(5)
C7 0.0274(6) 0.0195(6) 0.0272(6) 0.0084(5) 0.0071(5) 0.0135(5)
C8 0.0229(6) 0.0150(5) 0.0226(6) 0.0072(5) -0.0025(5) 0.0006(4)
C9 0.0201(5) 0.0225(6) 0.0126(5) 0.0063(4) 0.0042(4) 0.0084(4)
C10 0.0163(5) 0.0272(6) 0.0174(5) 0.0099(5) 0.0013(4) 0.0102(5)

loop_
_atom_type_symbol
_atom_type_description
_atom_type_scat_dispersion_real
_atom_type_scat_dispersion_imag
_atom_type_scat_source
C C 0.0033 0.0016 'International Tables Vol C Tables 4.2.6.8 and 6.1.1.4'
H H 0.0000 0.0000 'International Tables Vol C Tables 4.2.6.8 and 6.1.1.4'
N N 0.0061 0.0033 'International Tables Vol C Tables 4.2.6.8 and 6.1.1.4'
Si Si 0.0817 0.0704 'International Tables Vol C Tables 4.2.6.8 and 6.1.1.4'
Ge Ge 0.1547 1.8001 'International Tables Vol C Tables 4.2.6.8 and 6.1.1.4'
Te Te -0.5308 1.6751 'International Tables Vol C Tables 4.2.6.8 and 6.1.1.4'

loop_
_geom_angle_atom_site_label_1
_geom_angle_atom_site_label_2
_geom_angle_atom_site_label_3
_geom_angle
_geom_angle_site_symmetry_1
_geom_angle_site_symmetry_3
Ge1 Te1 Ge1 82.382(5) 2_666 .
N2 Ge1 N1 82.62(4) . .
N2 Ge1 Te1 120.55(3) . 2_666
N1 Ge1 Te1 121.41(3) . 2_666
N2 Ge1 Te1 118.25(3) . .
N1 Ge1 Te1 118.33(3) . .
Te1 Ge1 Te1 97.617(5) 2_666 .
N2 Ge1 Si1 41.27(3) . .
N1 Ge1 Si1 41.40(3) . .
Te1 Ge1 Si1 134.931(9) 2_666 .
Te1 Ge1 Si1 127.447(8) . .
N2 Si1 N1 89.07(4) . .
N2 Si1 C10 115.69(5) . .
N1 Si1 C10 115.95(5) . .
N2 Si1 C9 114.36(5) . .
N1 Si1 C9 114.68(5) . .
C10 Si1 C9 106.74(6) . .
N2 Si1 Ge1 44.54(3) . .
N1 Si1 Ge1 44.59(3) . .
C10 Si1 Ge1 129.53(4) . .
C9 Si1 Ge1 123.73(4) . .
C1 N1 Si1 132.32(7) . .
C1 N1 Ge1 131.40(7) . .
Si1 N1 Ge1 94.01(4) . .
C5 N2 Si1 132.53(7) . .
C5 N2 Ge1 131.35(7) . .
Si1 N2 Ge1 94.18(4) . .
N1 C1 C3 109.69(9) . .
N1 C1 C4 108.03(9) . .
C3 C1 C4 108.91(10) . .
N1 C1 C2 111.04(9) . .
C3 C1 C2 109.60(10) . .
C4 C1 C2 109.53(10) . .
N2 C5 C8 109.48(9) . .
N2 C5 C7 110.70(10) . .
C8 C5 C7 109.20(11) . .
N2 C5 C6 108.53(10) . .
C8 C5 C6 109.14(10) . .
C7 C5 C6 109.75(10) . .

loop_
_geom_bond_atom_site_label_1
_geom_bond_atom_site_label_2
_geom_bond_distance
_geom_bond_site_symmetry_2
Te1 Ge1 2.5883(2) 2_666
Te1 Ge1 2.59678(19) .
Ge1 N2 1.8460(9) .
Ge1 N1 1.8472(9) .
Ge1 Te1 2.5883(2) 2_666
Ge1 Si1 2.6249(3) .
Si1 N2 1.7362(10) .
Si1 N1 1.7402(9) .
Si1 C10 1.8629(12) .
Si1 C9 1.8678(12) .
N1 C1 1.4708(14) .
N2 C5 1.4714(14) .
C1 C3 1.5286(16) .
C1 C4 1.5313(16) .
C1 C2 1.5343(17) .
C5 C8 1.5261(17) .
C5 C7 1.5301(18) .
C5 C6 1.5326(16) .
